data_7048194
loop_
_publ_author_name
'Manne, Rajesh'
'Miller, Maya'
'Duthie, Andrew'
'Guedes da Silva, M F\'atima C'
'Tshuva, Edit Y.'
'Basu Baul, Tushar S.'

_publ_section_title
;
 Cytotoxic homoleptic Ti(iv) compounds of ONO-type ligands: synthesis,
 structures and anti-cancer activity.
;
_journal_issue 1
_journal_name_full 'Dalton transactions (Cambridge, England : 2003)'
_journal_page_first 304
_journal_page_last 314
_journal_paper_doi 10.1039/c8dt03747g
_journal_volume 48
_journal_year 2018
_chemical_formula_moiety 'C16 H16 N2 O2'
_chemical_formula_sum 'C16 H16 N2 O2'
_chemical_formula_weight 268.31
_space_group_crystal_system orthorhombic
_space_group_IT_number 61
_space_group_name_Hall '-P 2ac 2ab'
_space_group_name_H-M_alt 'P b c a'
_symmetry_space_group_name_Hall '-P 2ac 2ab'
_symmetry_space_group_name_H-M 'P b c a'
_atom_sites_solution_hydrogens mixed
_audit_creation_method SHELXL-2018/1
_audit_update_record
;
2018-07-28 deposited with the CCDC.
2018-11-20 downloaded from the CCDC.
;
_cell_angle_alpha 90
_cell_angle_beta 90
_cell_angle_gamma 90
_cell_formula_units_Z 8
_cell_length_a 8.4653(7)
_cell_length_b 10.9589(7)
_cell_length_c 30.080(3)
_cell_measurement_reflns_used 1644
_cell_measurement_temperature 293(2)
_cell_measurement_theta_max 27.6640
_cell_measurement_theta_min 4.1210
_cell_volume 2790.5(4)
_computing_cell_refinement 'CrysAlisPro 1.171.38.43 (Rigaku OD, 2015)'
_computing_data_collection 'CrysAlisPro 1.171.38.43 (Rigaku OD, 2015)'
_computing_data_reduction 'CrysAlisPro 1.171.38.43 (Rigaku OD, 2015)'
_computing_structure_refinement 'SHELXL-2018/1 (Sheldrick, 2018)'
_diffrn_ambient_temperature 293(2)
_diffrn_detector 'CCD plate'
_diffrn_detector_area_resol_mean 8.0640
_diffrn_detector_type Eos
_diffrn_measured_fraction_theta_full 0.992
_diffrn_measured_fraction_theta_max 0.852
_diffrn_measurement_device 'four-circle diffractometer'
_diffrn_measurement_device_type 'Xcalibur, Eos, Gemini'
_diffrn_measurement_method '\w scans'
_diffrn_radiation_type MoK\a
_diffrn_radiation_wavelength 0.71073
_diffrn_reflns_av_R_equivalents 0.0204
_diffrn_reflns_av_unetI/netI 0.0256
_diffrn_reflns_Laue_measured_fraction_full 0.992
_diffrn_reflns_Laue_measured_fraction_max 0.852
_diffrn_reflns_limit_h_max 11
_diffrn_reflns_limit_h_min -5
_diffrn_reflns_limit_k_max 13
_diffrn_reflns_limit_k_min -13
_diffrn_reflns_limit_l_max 30
_diffrn_reflns_limit_l_min -37
_diffrn_reflns_number 6815
_diffrn_reflns_point_group_measured_fraction_full 0.992
_diffrn_reflns_point_group_measured_fraction_max 0.852
_diffrn_reflns_theta_full 25.242
_diffrn_reflns_theta_max 28.955
_diffrn_reflns_theta_min 3.329
_diffrn_source 'fine-focus sealed X-ray tube'
_diffrn_source_type 'Enhance (Mo) X-ray Source'
_exptl_absorpt_coefficient_mu 0.085
_exptl_absorpt_correction_T_max 1.00000
_exptl_absorpt_correction_T_min 0.78669
_exptl_absorpt_correction_type multi-scan
_exptl_absorpt_process_details
;
CrysAlisPro 1.171.38.43 (Rigaku Oxford Diffraction, 2015)
Empirical absorption correction using spherical harmonics,
 implemented in SCALE3 ABSPACK scaling algorithm.
;
_exptl_crystal_colour colourless
_exptl_crystal_colour_primary colourless
_exptl_crystal_density_diffrn 1.277
_exptl_crystal_description plate
_exptl_crystal_F_000 1136
_exptl_crystal_size_max 0.230
_exptl_crystal_size_mid 0.210
_exptl_crystal_size_min 0.130
_refine_diff_density_max 0.179
_refine_diff_density_min -0.142
_refine_diff_density_rms 0.031
_refine_ls_extinction_method none
_refine_ls_goodness_of_fit_ref 1.087
_refine_ls_hydrogen_treatment mixed
_refine_ls_matrix_type full
_refine_ls_number_parameters 189
_refine_ls_number_reflns 3151
_refine_ls_number_restraints 0
_refine_ls_restrained_S_all 1.087
_refine_ls_R_factor_all 0.0749
_refine_ls_R_factor_gt 0.0552
_refine_ls_shift/su_max 0.003
_refine_ls_shift/su_mean 0.000
_refine_ls_structure_factor_coef Fsqd
_refine_ls_weighting_details 'w=1/[\s^2^(Fo^2^)+(0.0650P)^2^+0.3676P] where P=(Fo^2^+2Fc^2^)/3'
_refine_ls_weighting_scheme calc
_refine_ls_wR_factor_gt 0.1362
_refine_ls_wR_factor_ref 0.1507
_reflns_Friedel_coverage 0.000
_reflns_number_gt 2361
_reflns_number_total 3151
_reflns_threshold_expression 'I > 2\s(I)'
_cod_data_source_file c8dt03747g2.cif
_cod_data_source_block L3N
_cod_depositor_comments 'Adding full bibliography for 7048188--7048194.cif.'
_cod_database_code 7048194
_shelx_shelxl_version_number 2018/1
_shelx_space_group_comment
;
The symmetry employed for this shelxl refinement is uniquely defined
by the following loop, which should always be used as a source of
symmetry information in preference to the above space-group names.
They are only intended as comments.
;
_shelx_estimated_absorpt_t_min 0.981
_shelx_estimated_absorpt_t_max 0.989

loop_
_space_group_symop_operation_xyz
'x, y, z'
'-x+1/2, -y, z+1/2'
'x+1/2, -y+1/2, -z'
'-x, y+1/2, -z+1/2'
'-x, -y, -z'
'x-1/2, y, -z-1/2'
'-x-1/2, y-1/2, z'
'x, -y-1/2, z-1/2'

loop_
_atom_site_label
_atom_site_type_symbol
_atom_site_fract_x
_atom_site_fract_y
_atom_site_fract_z
_atom_site_U_iso_or_equiv
_atom_site_adp_type
_atom_site_occupancy
_atom_site_site_symmetry_order
_atom_site_calc_flag
_atom_site_refinement_flags_posn
_atom_site_refinement_flags_adp
C1 C 0.74418(19) 0.10536(15) 0.96093(6) 0.0503(4) Uani 1 1 d . .
C2 C 0.79423(19) 0.06357(14) 1.00572(5) 0.0464(4) Uani 1 1 d . .
C3 C 0.9054(2) 0.13277(14) 1.02803(6) 0.0530(4) Uani 1 1 d . .
H3 H 0.947636 0.201741 1.014503 0.064 Uiso 1 1 calc R U
C4 C 0.9540(2) 0.10056(15) 1.07005(6) 0.0553(4) Uani 1 1 d . .
H4 H 1.028614 0.148584 1.084509 0.066 Uiso 1 1 calc R U
C5 C 0.8945(2) -0.00184(15) 1.09139(6) 0.0521(4) Uani 1 1 d . .
C6 C 0.7844(2) -0.07092(16) 1.06881(6) 0.0600(5) Uani 1 1 d . .
H6 H 0.743285 -0.140462 1.082226 0.072 Uiso 1 1 calc R U
C7 C 0.7340(2) -0.03910(16) 1.02679(6) 0.0581(5) Uani 1 1 d . .
H7 H 0.658919 -0.086886 1.012417 0.070 Uiso 1 1 calc R U
C8 C 0.5397(2) -0.01420(15) 0.86866(6) 0.0540(4) Uani 1 1 d . .
C9 C 0.4840(2) 0.03944(16) 0.82667(6) 0.0532(4) Uani 1 1 d . .
C10 C 0.3954(3) -0.0282(2) 0.79616(7) 0.0737(6) Uani 1 1 d . .
H10 H 0.374552 -0.109832 0.802247 0.088 Uiso 1 1 calc R U
C11 C 0.3378(3) 0.0218(3) 0.75746(8) 0.0891(7) Uani 1 1 d . .
H11 H 0.279913 -0.025840 0.737727 0.107 Uiso 1 1 calc R U
C12 C 0.3662(3) 0.1412(3) 0.74827(8) 0.0867(7) Uani 1 1 d . .
H12 H 0.326092 0.175385 0.722322 0.104 Uiso 1 1 calc R U
C13 C 0.4528(3) 0.2114(2) 0.77669(7) 0.0777(6) Uani 1 1 d . .
H13 H 0.471186 0.293031 0.769934 0.093 Uiso 1 1 calc R U
C14 C 0.5137(2) 0.16211(17) 0.81565(6) 0.0587(5) Uani 1 1 d . .
C15 C 0.4990(3) -0.14307(18) 0.88059(8) 0.0876(7) Uani 1 1 d . .
H15A H 0.581239 -0.196595 0.870473 0.131 Uiso 1 1 calc R U
H15B H 0.401056 -0.165260 0.866664 0.131 Uiso 1 1 calc R U
H15C H 0.488507 -0.149970 0.912265 0.131 Uiso 1 1 calc R U
C16 C 0.9516(3) -0.03562(18) 1.13706(7) 0.0716(6) Uani 1 1 d . .
H16A H 0.878333 -0.091462 1.150463 0.107 Uiso 1 1 calc R U
H16B H 0.959370 0.036558 1.155011 0.107 Uiso 1 1 calc R U
H16C H 1.053524 -0.073539 1.134883 0.107 Uiso 1 1 calc R U
N1 N 0.61919(17) 0.05775(13) 0.89389(5) 0.0543(4) Uani 1 1 d . .
N2 N 0.67223(18) 0.01966(14) 0.93472(5) 0.0564(4) Uani 1 1 d . .
O1 O 0.76273(16) 0.21005(11) 0.94818(4) 0.0646(4) Uani 1 1 d . .
O2 O 0.6038(2) 0.23617(12) 0.84121(5) 0.0786(5) Uani 1 1 d . .
H1O H 0.633(3) 0.186(3) 0.8663(10) 0.118 Uiso 1 1 d . U
H2N H 0.674(4) -0.058(3) 0.9405(9) 0.118 Uiso 1 1 d . U

loop_
_atom_site_aniso_label
_atom_site_aniso_U_11
_atom_site_aniso_U_22
_atom_site_aniso_U_33
_atom_site_aniso_U_23
_atom_site_aniso_U_13
_atom_site_aniso_U_12
C1 0.0462(9) 0.0559(9) 0.0489(10) 0.0000(8) 0.0034(7) 0.0050(7)
C2 0.0475(8) 0.0474(8) 0.0445(9) -0.0013(7) 0.0022(7) 0.0061(7)
C3 0.0592(10) 0.0449(8) 0.0550(11) 0.0003(7) 0.0000(8) -0.0014(7)
C4 0.0602(10) 0.0511(9) 0.0547(11) -0.0085(8) -0.0069(8) 0.0012(8)
C5 0.0590(10) 0.0514(9) 0.0457(10) -0.0044(7) -0.0003(8) 0.0110(8)
C6 0.0709(12) 0.0557(10) 0.0534(11) 0.0074(8) 0.0001(9) -0.0051(9)
C7 0.0604(10) 0.0601(10) 0.0537(11) -0.0003(8) -0.0041(9) -0.0110(8)
C8 0.0522(9) 0.0557(9) 0.0541(11) -0.0047(8) -0.0018(8) 0.0085(8)
C9 0.0489(9) 0.0648(10) 0.0459(10) -0.0057(8) 0.0016(8) 0.0101(8)
C10 0.0705(13) 0.0873(14) 0.0634(13) -0.0078(11) -0.0141(11) -0.0008(11)
C11 0.0785(15) 0.129(2) 0.0597(15) -0.0060(14) -0.0195(12) -0.0025(15)
C12 0.0769(14) 0.132(2) 0.0515(13) 0.0148(14) -0.0079(11) 0.0187(15)
C13 0.0875(15) 0.0888(14) 0.0570(13) 0.0133(11) 0.0029(11) 0.0166(12)
C14 0.0631(11) 0.0694(11) 0.0435(10) -0.0043(9) 0.0054(8) 0.0097(9)
C15 0.1091(18) 0.0568(11) 0.0969(18) 0.0048(11) -0.0351(14) 0.0033(11)
C16 0.0912(15) 0.0684(11) 0.0552(12) 0.0025(9) -0.0085(11) 0.0097(11)
N1 0.0544(8) 0.0645(8) 0.0439(8) 0.0018(7) -0.0022(7) 0.0025(7)
N2 0.0600(9) 0.0611(8) 0.0481(9) 0.0031(7) -0.0074(7) 0.0030(7)
O1 0.0778(9) 0.0584(7) 0.0577(8) 0.0085(6) -0.0045(7) 0.0003(6)
O2 0.1159(12) 0.0627(8) 0.0573(9) -0.0009(6) -0.0057(8) -0.0040(8)

loop_
_atom_type_symbol
_atom_type_description
_atom_type_scat_dispersion_real
_atom_type_scat_dispersion_imag
_atom_type_scat_source
C C 0.0033 0.0016 'International Tables Vol C Tables 4.2.6.8 and 6.1.1.4'
H H 0.0000 0.0000 'International Tables Vol C Tables 4.2.6.8 and 6.1.1.4'
N N 0.0061 0.0033 'International Tables Vol C Tables 4.2.6.8 and 6.1.1.4'
O O 0.0106 0.0060 'International Tables Vol C Tables 4.2.6.8 and 6.1.1.4'

loop_
_geom_angle_atom_site_label_1
_geom_angle_atom_site_label_2
_geom_angle_atom_site_label_3
_geom_angle
O1 C1 N2 121.43(16)
O1 C1 C2 122.59(16)
N2 C1 C2 115.97(15)
C3 C2 C7 118.23(16)
C3 C2 C1 117.74(15)
C7 C2 C1 124.01(15)
C4 C3 C2 120.61(16)
C4 C3 H3 119.7
C2 C3 H3 119.7
C3 C4 C5 121.60(16)
C3 C4 H4 119.2
C5 C4 H4 119.2
C6 C5 C4 117.47(16)
C6 C5 C16 122.15(17)
C4 C5 C16 120.37(17)
C7 C6 C5 121.44(17)
C7 C6 H6 119.3
C5 C6 H6 119.3
C6 C7 C2 120.64(17)
C6 C7 H7 119.7
C2 C7 H7 119.7
N1 C8 C9 115.45(15)
N1 C8 C15 123.93(17)
C9 C8 C15 120.59(17)
C10 C9 C14 116.59(17)
C10 C9 C8 121.59(17)
C14 C9 C8 121.80(16)
C11 C10 C9 122.3(2)
C11 C10 H10 118.8
C9 C10 H10 118.8
C12 C11 C10 119.5(2)
C12 C11 H11 120.2
C10 C11 H11 120.2
C11 C12 C13 120.7(2)
C11 C12 H12 119.6
C13 C12 H12 119.6
C12 C13 C14 120.5(2)
C12 C13 H13 119.7
C14 C13 H13 119.7
O2 C14 C13 117.06(19)
O2 C14 C9 122.66(16)
C13 C14 C9 120.26(19)
C8 C15 H15A 109.5
C8 C15 H15B 109.5
H15A C15 H15B 109.5
C8 C15 H15C 109.5
H15A C15 H15C 109.5
H15B C15 H15C 109.5
C5 C16 H16A 109.5
C5 C16 H16B 109.5
H16A C16 H16B 109.5
C5 C16 H16C 109.5
H16A C16 H16C 109.5
H16B C16 H16C 109.5
C8 N1 N2 120.88(15)
C1 N2 N1 116.88(15)
C1 N2 H2N 123.5(19)
N1 N2 H2N 118.7(19)
C14 O2 H1O 104.3(17)

loop_
_geom_bond_atom_site_label_1
_geom_bond_atom_site_label_2
_geom_bond_distance
C1 O1 1.220(2)
C1 N2 1.369(2)
C1 C2 1.485(2)
C2 C3 1.382(2)
C2 C7 1.388(2)
C3 C4 1.375(2)
C3 H3 0.9300
C4 C5 1.387(2)
C4 H4 0.9300
C5 C6 1.380(3)
C5 C16 1.503(3)
C6 C7 1.379(3)
C6 H6 0.9300
C7 H7 0.9300
C8 N1 1.285(2)
C8 C9 1.471(2)
C8 C15 1.497(3)
C9 C10 1.398(3)
C9 C14 1.407(3)
C10 C11 1.376(3)
C10 H10 0.9300
C11 C12 1.359(3)
C11 H11 0.9300
C12 C13 1.364(3)
C12 H12 0.9300
C13 C14 1.390(3)
C13 H13 0.9300
C14 O2 1.353(2)
C15 H15A 0.9600
C15 H15B 0.9600
C15 H15C 0.9600
C16 H16A 0.9600
C16 H16B 0.9600
C16 H16C 0.9600
N1 N2 1.373(2)
N2 H2N 0.87(3)
O2 H1O 0.97(3)

loop_
_geom_torsion_atom_site_label_1
_geom_torsion_atom_site_label_2
_geom_torsion_atom_site_label_3
_geom_torsion_atom_site_label_4
_geom_torsion
O1 C1 C2 C3 -19.8(2)
N2 C1 C2 C3 161.57(15)
O1 C1 C2 C7 158.92(17)
N2 C1 C2 C7 -19.7(2)
C7 C2 C3 C4 -0.3(3)
C1 C2 C3 C4 178.50(15)
C2 C3 C4 C5 0.3(3)
C3 C4 C5 C6 0.2(3)
C3 C4 C5 C16 179.18(17)
C4 C5 C6 C7 -0.6(3)
C16 C5 C6 C7 -179.57(18)
C5 C6 C7 C2 0.6(3)
C3 C2 C7 C6 -0.1(3)
C1 C2 C7 C6 -178.83(16)
N1 C8 C9 C10 -179.62(17)
C15 C8 C9 C10 -1.6(3)
N1 C8 C9 C14 -1.3(2)
C15 C8 C9 C14 176.73(18)
C14 C9 C10 C11 -0.7(3)
C8 C9 C10 C11 177.73(19)
C9 C10 C11 C12 -0.5(4)
C10 C11 C12 C13 0.9(4)
C11 C12 C13 C14 0.0(4)
C12 C13 C14 O2 177.36(19)
C12 C13 C14 C9 -1.3(3)
C10 C9 C14 O2 -176.97(17)
C8 C9 C14 O2 4.6(3)
C10 C9 C14 C13 1.6(3)
C8 C9 C14 C13 -176.86(17)
C9 C8 N1 N2 177.45(14)
C15 C8 N1 N2 -0.5(3)
O1 C1 N2 N1 -1.3(2)
C2 C1 N2 N1 177.38(13)
C8 N1 N2 C1 -174.60(15)
